data_7238652
loop_
_publ_author_name
'Woolford, Helen'
'Elsegood, Mark R. J.'
'Weaver, George W.'

_publ_section_title
;
 Lithiation of \h6-fluorobenzenetricarbonylchromium(0) and reaction with
 dialkyl disulfides: synthesis of \h6-1,2-bis- and
 1,2,3-tris-alkylsulfanylbenzenetricarbonylchromium(0) complexes
;
_journal_issue 14
_journal_name_full 'RSC Advances'
_journal_page_first 6049
_journal_paper_doi 10.1039/c2ra20592k
_journal_volume 2
_journal_year 2012
_chemical_formula_moiety 'C30 H24 Cr O3 S3'
_chemical_formula_sum 'C30 H24 Cr O3 S3'
_chemical_formula_weight 580.67
_space_group_IT_number 14
_space_group_name_Hall '-P 2ybc'
_space_group_name_H-M_alt 'P 1 21/c 1'
_symmetry_cell_setting monoclinic
_symmetry_space_group_name_Hall '-P 2ybc'
_symmetry_space_group_name_H-M 'P 1 21/c 1'
_atom_sites_solution_hydrogens geom
_atom_sites_solution_primary direct
_atom_sites_solution_secondary 'all non-H atoms found by direct methods'
_audit_creation_method SHELXL-97
_cell_angle_alpha 90.00
_cell_angle_beta 115.6251(9)
_cell_angle_gamma 90.00
_cell_formula_units_Z 4
_cell_length_a 11.7886(7)
_cell_length_b 24.6453(15)
_cell_length_c 10.2118(6)
_cell_measurement_reflns_used 11345
_cell_measurement_temperature 150(2)
_cell_measurement_theta_max 28.82
_cell_measurement_theta_min 2.21
_cell_volume 2675.1(3)
_computing_cell_refinement 'Bruker SAINT'
_computing_data_collection 'Bruker SMART'
_computing_data_reduction 'Bruker SAINT'
_computing_molecular_graphics 'Bruker SHELXTL'
_computing_publication_material 'Bruker SHELXTL and local programs'
_computing_structure_refinement 'Bruker SHELXTL'
_computing_structure_solution 'Bruker SHELXTL'
_diffrn_ambient_temperature 150(2)
_diffrn_measured_fraction_theta_full 1.000
_diffrn_measured_fraction_theta_max 0.911
_diffrn_measurement_device_type 'Bruker SMART 1000 CCD diffractometer'
_diffrn_measurement_method '\w rotation with narrow frames'
_diffrn_radiation_monochromator graphite
_diffrn_radiation_source 'sealed tube'
_diffrn_radiation_type MoK\a
_diffrn_radiation_wavelength 0.71073
_diffrn_reflns_av_R_equivalents 0.0223
_diffrn_reflns_av_sigmaI/netI 0.0234
_diffrn_reflns_limit_h_max 15
_diffrn_reflns_limit_h_min -16
_diffrn_reflns_limit_k_max 32
_diffrn_reflns_limit_k_min -32
_diffrn_reflns_limit_l_max 13
_diffrn_reflns_limit_l_min -13
_diffrn_reflns_number 23396
_diffrn_reflns_theta_full 26.00
_diffrn_reflns_theta_max 28.99
_diffrn_reflns_theta_min 1.65
_diffrn_standards_decay_% 0
_diffrn_standards_number 0
_exptl_absorpt_coefficient_mu 0.693
_exptl_absorpt_correction_T_max 0.846
_exptl_absorpt_correction_T_min 0.625
_exptl_absorpt_correction_type multi-scan
_exptl_absorpt_process_details 'SADABS v2.10, Sheldrick, G.M., (2003)'
_exptl_crystal_colour yellow
_exptl_crystal_density_diffrn 1.442
_exptl_crystal_density_method 'not measured'
_exptl_crystal_description block
_exptl_crystal_F_000 1200
_exptl_crystal_size_max 0.75
_exptl_crystal_size_mid 0.47
_exptl_crystal_size_min 0.25
_refine_diff_density_max 0.798
_refine_diff_density_min -0.665
_refine_diff_density_rms 0.072
_refine_ls_extinction_method none
_refine_ls_goodness_of_fit_ref 1.047
_refine_ls_hydrogen_treatment constr
_refine_ls_matrix_type full
_refine_ls_number_parameters 334
_refine_ls_number_reflns 6468
_refine_ls_number_restraints 0
_refine_ls_restrained_S_all 1.047
_refine_ls_R_factor_all 0.0498
_refine_ls_R_factor_gt 0.0383
_refine_ls_shift/su_max 0.000
_refine_ls_shift/su_mean 0.000
_refine_ls_structure_factor_coef Fsqd
_refine_ls_weighting_details 'calc w=1/[\s^2^(Fo^2^)+(0.0544P)^2^+2.4095P] where P=(Fo^2^+2Fc^2^)/3'
_refine_ls_weighting_scheme calc
_refine_ls_wR_factor_gt 0.1030
_refine_ls_wR_factor_ref 0.1109
_reflns_number_gt 5276
_reflns_number_total 6468
_reflns_threshold_expression I>2\s(I)
_cod_data_source_file c2ra20592k.txt
_cod_data_source_block 11e
_cod_original_sg_symbol_H-M P2(1)/c
_cod_database_code 7238652

loop_
_symmetry_equiv_pos_as_xyz
'x, y, z'
'-x, y+1/2, -z+1/2'
'-x, -y, -z'
'x, -y-1/2, z-1/2'

loop_
_atom_site_label
_atom_site_type_symbol
_atom_site_fract_x
_atom_site_fract_y
_atom_site_fract_z
_atom_site_U_iso_or_equiv
_atom_site_adp_type
_atom_site_occupancy
_atom_site_symmetry_multiplicity
_atom_site_calc_flag
_atom_site_refinement_flags
Cr1 Cr 0.11720(3) 0.151036(13) 0.33628(4) 0.02312(10) Uani 1 1 d .
C1 C 0.23919(19) 0.08153(8) 0.3383(2) 0.0237(4) Uani 1 1 d .
C2 C 0.30272(19) 0.11404(8) 0.4663(2) 0.0227(4) Uani 1 1 d .
C3 C 0.32418(19) 0.17018(9) 0.4524(2) 0.0242(4) Uani 1 1 d .
C4 C 0.2734(2) 0.19469(9) 0.3132(2) 0.0257(4) Uani 1 1 d .
H4 H 0.2845 0.2324 0.3034 0.031 Uiso 1 1 calc R
C5 C 0.2065(2) 0.16264(9) 0.1902(2) 0.0260(4) Uani 1 1 d .
H5 H 0.1700 0.1794 0.0972 0.031 Uiso 1 1 calc R
C6 C 0.1919(2) 0.10638(9) 0.2006(2) 0.0256(4) Uani 1 1 d .
H6 H 0.1504 0.0852 0.1152 0.031 Uiso 1 1 calc R
S1 S 0.22278(5) 0.01158(2) 0.36389(6) 0.02847(13) Uani 1 1 d .
C7 C 0.1078(2) -0.00849(9) 0.1829(2) 0.0302(5) Uani 1 1 d .
H7A H 0.0369 0.0176 0.1460 0.036 Uiso 1 1 calc R
H7B H 0.1474 -0.0089 0.1149 0.036 Uiso 1 1 calc R
C8 C 0.0608(2) -0.06447(9) 0.1942(2) 0.0263(4) Uani 1 1 d .
C9 C 0.1056(2) -0.11017(10) 0.1507(2) 0.0299(5) Uani 1 1 d .
H9 H 0.1665 -0.1062 0.1137 0.036 Uiso 1 1 calc R
C10 C 0.0614(2) -0.16129(9) 0.1614(2) 0.0314(5) Uani 1 1 d .
H10 H 0.0926 -0.1923 0.1321 0.038 Uiso 1 1 calc R
C11 C -0.0270(2) -0.16749(9) 0.2142(2) 0.0323(5) Uani 1 1 d .
H11 H -0.0568 -0.2027 0.2215 0.039 Uiso 1 1 calc R
C12 C -0.0726(2) -0.12244(10) 0.2565(3) 0.0354(5) Uani 1 1 d .
H12 H -0.1348 -0.1266 0.2916 0.042 Uiso 1 1 calc R
C13 C -0.0277(2) -0.07109(9) 0.2478(3) 0.0328(5) Uani 1 1 d .
H13 H -0.0580 -0.0403 0.2788 0.039 Uiso 1 1 calc R
S2 S 0.35506(5) 0.08508(2) 0.64124(5) 0.02424(12) Uani 1 1 d .
C14 C 0.5174(2) 0.06748(10) 0.6781(2) 0.0316(5) Uani 1 1 d .
H14A H 0.5182 0.0368 0.6160 0.038 Uiso 1 1 calc R
H14B H 0.5597 0.0989 0.6577 0.038 Uiso 1 1 calc R
C15 C 0.5840(2) 0.05196(9) 0.8359(2) 0.0270(4) Uani 1 1 d .
C16 C 0.6005(2) -0.00255(10) 0.8780(3) 0.0332(5) Uani 1 1 d .
H16 H 0.5708 -0.0303 0.8064 0.040 Uiso 1 1 calc R
C17 C 0.6599(2) -0.01624(11) 1.0235(3) 0.0385(6) Uani 1 1 d .
H17 H 0.6707 -0.0534 1.0514 0.046 Uiso 1 1 calc R
C18 C 0.7035(2) 0.02379(11) 1.1285(3) 0.0359(5) Uani 1 1 d .
H18 H 0.7440 0.0141 1.2283 0.043 Uiso 1 1 calc R
C19 C 0.6883(2) 0.07784(10) 1.0885(3) 0.0329(5) Uani 1 1 d .
H19 H 0.7189 0.1054 1.1606 0.039 Uiso 1 1 calc R
C20 C 0.6283(2) 0.09180(10) 0.9425(2) 0.0297(5) Uani 1 1 d .
H20 H 0.6174 0.1290 0.9153 0.036 Uiso 1 1 calc R
S3 S 0.41293(5) 0.20652(2) 0.61420(6) 0.02908(13) Uani 1 1 d .
C21 C 0.4611(2) 0.26764(10) 0.5494(3) 0.0371(6) Uani 1 1 d .
H21A H 0.5047 0.2579 0.4888 0.045 Uiso 1 1 calc R
H21B H 0.3871 0.2903 0.4910 0.045 Uiso 1 1 calc R
C22 C 0.5492(2) 0.29765(9) 0.6847(3) 0.0317(5) Uani 1 1 d .
C23 C 0.6689(2) 0.27744(11) 0.7687(3) 0.0444(6) Uani 1 1 d .
H23 H 0.6964 0.2453 0.7398 0.053 Uiso 1 1 calc R
C24 C 0.7485(3) 0.30414(11) 0.8947(3) 0.0489(7) Uani 1 1 d .
H24 H 0.8301 0.2900 0.9518 0.059 Uiso 1 1 calc R
C25 C 0.7102(3) 0.35093(11) 0.9378(3) 0.0433(6) Uani 1 1 d .
H25 H 0.7648 0.3690 1.0244 0.052 Uiso 1 1 calc R
C26 C 0.5914(3) 0.37132(11) 0.8538(3) 0.0404(6) Uani 1 1 d .
H26 H 0.5642 0.4036 0.8827 0.048 Uiso 1 1 calc R
C27 C 0.5118(2) 0.34488(10) 0.7277(3) 0.0337(5) Uani 1 1 d .
H27 H 0.4306 0.3594 0.6702 0.040 Uiso 1 1 calc R
C28 C 0.0209(2) 0.09989(9) 0.3771(2) 0.0277(4) Uani 1 1 d .
O28 O -0.03818(17) 0.06818(7) 0.4025(2) 0.0398(4) Uani 1 1 d .
C29 C -0.0319(2) 0.17842(9) 0.1947(2) 0.0296(5) Uani 1 1 d .
O29 O -0.12644(16) 0.19573(8) 0.1121(2) 0.0418(4) Uani 1 1 d .
C30 C 0.0956(2) 0.19858(9) 0.4635(2) 0.0272(4) Uani 1 1 d .
O30 O 0.08362(18) 0.22832(7) 0.54214(19) 0.0386(4) Uani 1 1 d .

loop_
_atom_site_aniso_label
_atom_site_aniso_U_11
_atom_site_aniso_U_22
_atom_site_aniso_U_33
_atom_site_aniso_U_23
_atom_site_aniso_U_13
_atom_site_aniso_U_12
Cr1 0.02527(18) 0.02071(17) 0.01967(17) 0.00117(12) 0.00622(14) 0.00105(12)
C1 0.0237(10) 0.0214(10) 0.0219(10) 0.0008(8) 0.0062(8) 0.0008(8)
C2 0.0226(10) 0.0223(10) 0.0190(9) 0.0022(7) 0.0050(8) 0.0005(8)
C3 0.0241(10) 0.0247(10) 0.0208(10) 0.0009(8) 0.0068(8) -0.0006(8)
C4 0.0274(10) 0.0240(10) 0.0234(10) 0.0032(8) 0.0090(9) 0.0006(8)
C5 0.0270(10) 0.0284(11) 0.0197(10) 0.0048(8) 0.0073(8) 0.0036(8)
C6 0.0256(10) 0.0274(11) 0.0196(10) -0.0001(8) 0.0058(8) 0.0019(8)
S1 0.0320(3) 0.0203(2) 0.0223(3) 0.00108(19) 0.0016(2) 0.0011(2)
C7 0.0336(12) 0.0260(11) 0.0215(10) -0.0006(8) 0.0030(9) -0.0014(9)
C8 0.0259(10) 0.0258(10) 0.0191(10) -0.0022(8) 0.0022(8) -0.0002(8)
C9 0.0279(11) 0.0332(12) 0.0258(11) -0.0049(9) 0.0089(9) -0.0002(9)
C10 0.0346(12) 0.0285(11) 0.0255(11) -0.0061(9) 0.0079(9) 0.0027(9)
C11 0.0396(13) 0.0264(11) 0.0258(11) -0.0001(9) 0.0091(10) -0.0040(9)
C12 0.0385(13) 0.0365(13) 0.0350(13) -0.0002(10) 0.0194(11) -0.0008(10)
C13 0.0373(13) 0.0273(11) 0.0330(12) -0.0019(9) 0.0145(10) 0.0057(9)
S2 0.0239(2) 0.0263(3) 0.0176(2) 0.00394(18) 0.00430(19) 0.00122(19)
C14 0.0260(11) 0.0422(13) 0.0220(11) 0.0057(9) 0.0059(9) 0.0083(9)
C15 0.0223(10) 0.0335(11) 0.0216(10) 0.0058(8) 0.0062(8) 0.0049(8)
C16 0.0309(12) 0.0316(12) 0.0287(11) 0.0005(9) 0.0050(9) 0.0018(9)
C17 0.0366(13) 0.0342(13) 0.0355(13) 0.0119(10) 0.0070(11) 0.0039(10)
C18 0.0280(11) 0.0491(15) 0.0225(11) 0.0093(10) 0.0034(9) 0.0022(10)
C19 0.0265(11) 0.0425(13) 0.0252(11) -0.0031(9) 0.0069(9) -0.0017(10)
C20 0.0264(11) 0.0302(11) 0.0293(11) 0.0034(9) 0.0091(9) 0.0016(9)
S3 0.0318(3) 0.0259(3) 0.0225(3) -0.0013(2) 0.0053(2) -0.0071(2)
C21 0.0407(13) 0.0294(12) 0.0314(12) 0.0017(10) 0.0063(10) -0.0111(10)
C22 0.0314(11) 0.0262(11) 0.0305(12) 0.0031(9) 0.0068(10) -0.0071(9)
C23 0.0346(13) 0.0291(12) 0.0552(17) -0.0041(11) 0.0061(12) 0.0003(10)
C24 0.0326(13) 0.0386(14) 0.0503(17) 0.0058(12) -0.0056(12) 0.0005(11)
C25 0.0482(15) 0.0395(14) 0.0279(12) 0.0007(10) 0.0030(11) -0.0105(12)
C26 0.0508(15) 0.0351(13) 0.0365(13) -0.0015(10) 0.0202(12) 0.0006(11)
C27 0.0285(11) 0.0354(12) 0.0331(12) 0.0054(10) 0.0097(10) 0.0011(9)
C28 0.0303(11) 0.0251(11) 0.0234(10) -0.0019(8) 0.0077(9) 0.0004(9)
O28 0.0414(10) 0.0367(9) 0.0409(10) -0.0011(8) 0.0173(8) -0.0094(8)
C29 0.0340(12) 0.0292(11) 0.0238(10) 0.0032(9) 0.0108(9) 0.0027(9)
O29 0.0313(9) 0.0444(10) 0.0408(10) 0.0110(8) 0.0073(8) 0.0094(8)
C30 0.0343(12) 0.0214(10) 0.0218(10) 0.0017(8) 0.0082(9) -0.0048(8)
O30 0.0520(11) 0.0281(9) 0.0399(10) -0.0030(7) 0.0237(9) -0.0006(8)

loop_
_atom_type_symbol
_atom_type_description
_atom_type_scat_dispersion_real
_atom_type_scat_dispersion_imag
_atom_type_scat_source
C C 0.0033 0.0016 'International Tables Vol C Tables 4.2.6.8 and 6.1.1.4'
H H 0.0000 0.0000 'International Tables Vol C Tables 4.2.6.8 and 6.1.1.4'
O O 0.0106 0.0060 'International Tables Vol C Tables 4.2.6.8 and 6.1.1.4'
S S 0.1246 0.1234 'International Tables Vol C Tables 4.2.6.8 and 6.1.1.4'
Cr Cr 0.3209 0.6236 'International Tables Vol C Tables 4.2.6.8 and 6.1.1.4'

loop_
_geom_angle_atom_site_label_1
_geom_angle_atom_site_label_2
_geom_angle_atom_site_label_3
_geom_angle
C30 Cr1 C29 86.85(10)
C30 Cr1 C28 89.38(10)
C29 Cr1 C28 87.52(10)
C30 Cr1 C5 130.61(9)
C29 Cr1 C5 89.65(9)
C28 Cr1 C5 139.69(9)
C30 Cr1 C2 103.96(9)
C29 Cr1 C2 168.14(9)
C28 Cr1 C2 97.32(9)
C5 Cr1 C2 79.64(8)
C30 Cr1 C6 164.31(9)
C29 Cr1 C6 101.03(9)
C28 Cr1 C6 104.38(9)
C5 Cr1 C6 37.17(8)
C2 Cr1 C6 67.31(8)
C30 Cr1 C4 98.01(9)
C29 Cr1 C4 106.83(9)
C28 Cr1 C4 164.12(9)
C5 Cr1 C4 37.03(8)
C2 Cr1 C4 67.31(8)
C6 Cr1 C4 66.81(8)
C30 Cr1 C1 139.91(9)
C29 Cr1 C1 132.57(9)
C28 Cr1 C1 86.05(9)
C5 Cr1 C1 66.91(8)
C2 Cr1 C1 37.79(7)
C6 Cr1 C1 36.83(7)
C4 Cr1 C1 79.23(8)
C30 Cr1 C3 86.81(9)
C29 Cr1 C3 141.22(9)
C28 Cr1 C3 130.60(9)
C5 Cr1 C3 66.44(8)
C2 Cr1 C3 37.24(8)
C6 Cr1 C3 78.54(8)
C4 Cr1 C3 36.82(7)
C1 Cr1 C3 66.99(8)
C6 C1 C2 119.40(19)
C6 C1 S1 123.42(16)
C2 C1 S1 117.17(15)
C6 C1 Cr1 71.44(12)
C2 C1 Cr1 70.15(11)
S1 C1 Cr1 129.73(11)
C3 C2 C1 119.74(18)
C3 C2 S2 119.54(15)
C1 C2 S2 120.73(15)
C3 C2 Cr1 73.21(12)
C1 C2 Cr1 72.06(11)
S2 C2 Cr1 126.64(11)
C4 C3 C2 119.85(19)
C4 C3 S3 122.93(16)
C2 C3 S3 117.21(15)
C4 C3 Cr1 70.71(12)
C2 C3 Cr1 69.55(11)
S3 C3 Cr1 131.73(11)
C5 C4 C3 119.26(19)
C5 C4 Cr1 69.71(12)
C3 C4 Cr1 72.46(12)
C4 C5 C6 121.76(19)
C4 C5 Cr1 73.26(13)
C6 C5 Cr1 73.04(13)
C5 C6 C1 119.74(19)
C5 C6 Cr1 69.79(12)
C1 C6 Cr1 71.73(12)
C1 S1 C7 101.27(10)
C8 C7 S1 107.84(15)
C13 C8 C9 119.1(2)
C13 C8 C7 120.3(2)
C9 C8 C7 120.7(2)
C10 C9 C8 120.1(2)
C11 C10 C9 120.5(2)
C10 C11 C12 119.8(2)
C11 C12 C13 120.1(2)
C8 C13 C12 120.5(2)
C2 S2 C14 100.37(10)
C15 C14 S2 107.13(16)
C20 C15 C16 118.9(2)
C20 C15 C14 120.3(2)
C16 C15 C14 120.8(2)
C17 C16 C15 120.2(2)
C18 C17 C16 120.3(2)
C19 C18 C17 120.1(2)
C18 C19 C20 119.8(2)
C19 C20 C15 120.7(2)
C3 S3 C21 103.26(11)
C22 C21 S3 105.65(16)
C27 C22 C23 119.0(2)
C27 C22 C21 121.0(2)
C23 C22 C21 120.1(2)
C24 C23 C22 120.1(3)
C25 C24 C23 120.7(3)
C24 C25 C26 119.3(2)
C25 C26 C27 120.2(2)
C22 C27 C26 120.7(2)
O28 C28 Cr1 179.7(2)
O29 C29 Cr1 176.6(2)
O30 C30 Cr1 179.1(2)

loop_
_geom_bond_atom_site_label_1
_geom_bond_atom_site_label_2
_geom_bond_distance
Cr1 C30 1.847(2)
Cr1 C29 1.854(2)
Cr1 C28 1.860(2)
Cr1 C5 2.185(2)
Cr1 C2 2.206(2)
Cr1 C6 2.227(2)
Cr1 C4 2.231(2)
Cr1 C1 2.231(2)
Cr1 C3 2.254(2)
C1 C6 1.408(3)
C1 C2 1.437(3)
C1 S1 1.767(2)
C2 C3 1.425(3)
C2 S2 1.769(2)
C3 C4 1.417(3)
C3 S3 1.769(2)
C4 C5 1.403(3)
C5 C6 1.407(3)
S1 C7 1.825(2)
C7 C8 1.510(3)
C8 C13 1.380(3)
C8 C9 1.396(3)
C9 C10 1.386(3)
C10 C11 1.374(3)
C11 C12 1.382(3)
C12 C13 1.390(3)
S2 C14 1.836(2)
C14 C15 1.505(3)
C15 C20 1.389(3)
C15 C16 1.398(3)
C16 C17 1.383(3)
C17 C18 1.382(4)
C18 C19 1.382(4)
C19 C20 1.389(3)
S3 C21 1.831(2)
C21 C22 1.514(3)
C22 C27 1.382(3)
C22 C23 1.389(3)
C23 C24 1.387(4)
C24 C25 1.379(4)
C25 C26 1.382(4)
C26 C27 1.385(4)
C28 O28 1.148(3)
C29 O29 1.150(3)
C30 O30 1.140(3)

loop_
_geom_torsion_atom_site_label_1
_geom_torsion_atom_site_label_2
_geom_torsion_atom_site_label_3
_geom_torsion_atom_site_label_4
_geom_torsion
C30 Cr1 C1 C6 -155.18(15)
C29 Cr1 C1 C6 37.51(18)
C28 Cr1 C1 C6 120.49(14)
C5 Cr1 C1 C6 -28.87(12)
C2 Cr1 C1 C6 -132.21(18)
C4 Cr1 C1 C6 -65.51(13)
C3 Cr1 C1 C6 -101.95(13)
C30 Cr1 C1 C2 -22.97(19)
C29 Cr1 C1 C2 169.72(14)
C28 Cr1 C1 C2 -107.30(13)
C5 Cr1 C1 C2 103.34(13)
C6 Cr1 C1 C2 132.21(18)
C4 Cr1 C1 C2 66.70(12)
C3 Cr1 C1 C2 30.26(12)
C30 Cr1 C1 S1 86.38(18)
C29 Cr1 C1 S1 -80.93(18)
C28 Cr1 C1 S1 2.05(14)
C5 Cr1 C1 S1 -147.31(16)
C2 Cr1 C1 S1 109.35(19)
C6 Cr1 C1 S1 -118.4(2)
C4 Cr1 C1 S1 176.05(15)
C3 Cr1 C1 S1 139.61(16)
C6 C1 C2 C3 -4.0(3)
S1 C1 C2 C3 176.98(16)
Cr1 C1 C2 C3 -57.68(18)
C6 C1 C2 S2 176.20(16)
S1 C1 C2 S2 -2.9(2)
Cr1 C1 C2 S2 122.50(15)
C6 C1 C2 Cr1 53.71(18)
S1 C1 C2 Cr1 -125.35(14)
C30 Cr1 C2 C3 -65.04(14)
C29 Cr1 C2 C3 90.2(5)
C28 Cr1 C2 C3 -156.23(13)
C5 Cr1 C2 C3 64.48(13)
C6 Cr1 C2 C3 101.20(13)
C4 Cr1 C2 C3 27.92(12)
C1 Cr1 C2 C3 129.96(18)
C30 Cr1 C2 C1 164.99(13)
C29 Cr1 C2 C1 -39.7(5)
C28 Cr1 C2 C1 73.81(13)
C5 Cr1 C2 C1 -65.49(12)
C6 Cr1 C2 C1 -28.77(12)
C4 Cr1 C2 C1 -102.05(13)
C3 Cr1 C2 C1 -129.96(18)
C30 Cr1 C2 S2 49.62(15)
C29 Cr1 C2 S2 -155.1(4)
C28 Cr1 C2 S2 -41.56(15)
C5 Cr1 C2 S2 179.14(15)
C6 Cr1 C2 S2 -144.14(15)
C4 Cr1 C2 S2 142.58(15)
C1 Cr1 C2 S2 -115.37(19)
C3 Cr1 C2 S2 114.67(19)
C1 C2 C3 C4 5.5(3)
S2 C2 C3 C4 -174.71(16)
Cr1 C2 C3 C4 -51.65(18)
C1 C2 C3 S3 -175.51(16)
S2 C2 C3 S3 4.3(2)
Cr1 C2 C3 S3 127.38(14)
C1 C2 C3 Cr1 57.11(17)
S2 C2 C3 Cr1 -123.06(15)
C30 Cr1 C3 C4 -107.90(14)
C29 Cr1 C3 C4 -27.0(2)
C28 Cr1 C3 C4 165.66(13)
C5 Cr1 C3 C4 29.45(12)
C2 Cr1 C3 C4 133.89(19)
C6 Cr1 C3 C4 66.45(13)
C1 Cr1 C3 C4 103.21(14)
C30 Cr1 C3 C2 118.21(13)
C29 Cr1 C3 C2 -160.84(15)
C28 Cr1 C3 C2 31.77(17)
C5 Cr1 C3 C2 -104.44(13)
C6 Cr1 C3 C2 -67.44(12)
C4 Cr1 C3 C2 -133.89(19)
C1 Cr1 C3 C2 -30.68(12)
C30 Cr1 C3 S3 9.47(15)
C29 Cr1 C3 S3 90.42(19)
C28 Cr1 C3 S3 -76.97(18)
C5 Cr1 C3 S3 146.81(17)
C2 Cr1 C3 S3 -108.75(19)
C6 Cr1 C3 S3 -176.18(16)
C4 Cr1 C3 S3 117.4(2)
C1 Cr1 C3 S3 -139.43(17)
C2 C3 C4 C5 -2.4(3)
S3 C3 C4 C5 178.58(17)
Cr1 C3 C4 C5 -53.57(18)
C2 C3 C4 Cr1 51.13(18)
S3 C3 C4 Cr1 -127.85(16)
C30 Cr1 C4 C5 -154.82(13)
C29 Cr1 C4 C5 -65.70(14)
C28 Cr1 C4 C5 88.1(3)
C2 Cr1 C4 C5 103.34(13)
C6 Cr1 C4 C5 29.34(12)
C1 Cr1 C4 C5 65.75(13)
C3 Cr1 C4 C5 131.55(19)
C30 Cr1 C4 C3 73.63(14)
C29 Cr1 C4 C3 162.75(13)
C28 Cr1 C4 C3 -43.4(4)
C5 Cr1 C4 C3 -131.55(19)
C2 Cr1 C4 C3 -28.21(12)
C6 Cr1 C4 C3 -102.21(14)
C1 Cr1 C4 C3 -65.80(13)
C3 C4 C5 C6 -2.1(3)
Cr1 C4 C5 C6 -57.01(19)
C3 C4 C5 Cr1 54.88(18)
C30 Cr1 C5 C4 33.71(17)
C29 Cr1 C5 C4 119.26(14)
C28 Cr1 C5 C4 -154.99(14)
C2 Cr1 C5 C4 -65.87(13)
C6 Cr1 C5 C4 -131.79(18)
C1 Cr1 C5 C4 -103.17(13)
C3 Cr1 C5 C4 -29.30(12)
C30 Cr1 C5 C6 165.50(13)
C29 Cr1 C5 C6 -108.95(13)
C28 Cr1 C5 C6 -23.19(19)
C2 Cr1 C5 C6 65.93(12)
C4 Cr1 C5 C6 131.79(18)
C1 Cr1 C5 C6 28.62(12)
C3 Cr1 C5 C6 102.49(13)
C4 C5 C6 C1 3.6(3)
Cr1 C5 C6 C1 -53.49(19)
C4 C5 C6 Cr1 57.11(19)
C2 C1 C6 C5 -0.5(3)
S1 C1 C6 C5 178.48(17)
Cr1 C1 C6 C5 52.59(18)
C2 C1 C6 Cr1 -53.10(18)
S1 C1 C6 Cr1 125.88(17)
C30 Cr1 C6 C5 -44.6(4)
C29 Cr1 C6 C5 74.49(14)
C28 Cr1 C6 C5 164.75(13)
C2 Cr1 C6 C5 -103.23(13)
C4 Cr1 C6 C5 -29.24(12)
C1 Cr1 C6 C5 -132.69(18)
C3 Cr1 C6 C5 -65.94(13)
C30 Cr1 C6 C1 88.1(3)
C29 Cr1 C6 C1 -152.81(13)
C28 Cr1 C6 C1 -62.56(14)
C5 Cr1 C6 C1 132.69(18)
C2 Cr1 C6 C1 29.47(12)
C4 Cr1 C6 C1 103.46(13)
C3 Cr1 C6 C1 66.75(12)
C6 C1 S1 C7 -12.1(2)
C2 C1 S1 C7 166.90(17)
Cr1 C1 S1 C7 80.89(15)
C1 S1 C7 C8 -167.20(16)
S1 C7 C8 C13 78.3(2)
S1 C7 C8 C9 -101.8(2)
C13 C8 C9 C10 0.0(3)
C7 C8 C9 C10 -179.9(2)
C8 C9 C10 C11 0.3(3)
C9 C10 C11 C12 0.2(3)
C10 C11 C12 C13 -1.0(4)
C9 C8 C13 C12 -0.8(3)
C7 C8 C13 C12 179.1(2)
C11 C12 C13 C8 1.3(4)
C3 C2 S2 C14 -86.45(19)
C1 C2 S2 C14 93.38(19)
Cr1 C2 S2 C14 -176.88(13)
C2 S2 C14 C15 169.28(16)
S2 C14 C15 C20 -79.5(2)
S2 C14 C15 C16 99.3(2)
C20 C15 C16 C17 0.0(4)
C14 C15 C16 C17 -178.8(2)
C15 C16 C17 C18 -0.1(4)
C16 C17 C18 C19 -0.2(4)
C17 C18 C19 C20 0.5(4)
C18 C19 C20 C15 -0.5(4)
C16 C15 C20 C19 0.2(3)
C14 C15 C20 C19 179.1(2)
C4 C3 S3 C21 -18.4(2)
C2 C3 S3 C21 162.60(18)
Cr1 C3 S3 C21 -111.29(16)
C3 S3 C21 C22 -174.15(17)
S3 C21 C22 C27 -107.4(2)
S3 C21 C22 C23 71.7(3)
C27 C22 C23 C24 0.8(4)
C21 C22 C23 C24 -178.3(3)
C22 C23 C24 C25 -0.2(5)
C23 C24 C25 C26 -0.2(5)
C24 C25 C26 C27 0.1(4)
C23 C22 C27 C26 -1.0(4)
C21 C22 C27 C26 178.1(2)
C25 C26 C27 C22 0.6(4)
